data_4103291
loop_
_publ_author_name
'Airon C. Soegiarto'
'Angiolina Comotti'
'Michael D. Ward'

_publ_section_title
;
 Controlled Orientation of Polyconjugated Guest Molecules in Tunable Host
 Cavities
;
_journal_name_full 'Journal of the American Chemical Society'
_journal_page_first 14603
_journal_page_last 14616
_journal_paper_doi 10.1021/ja106106d
_journal_volume 132
_journal_year 2010
_chemical_formula_sum 'C52 H54 N12 O6 S2'
_chemical_formula_weight 1007.19
_chemical_name_systematic
; 
 ? 
;
_space_group_IT_number 14
_symmetry_cell_setting monoclinic
_symmetry_space_group_name_Hall '-P 2yn'
_symmetry_space_group_name_H-M 'P 1 21/n 1'
_atom_sites_solution_hydrogens geom
_atom_sites_solution_primary direct
_atom_sites_solution_secondary difmap
_audit_creation_method SHELXL-97
_cell_angle_alpha 90.00
_cell_angle_beta 90.7260(10)
_cell_angle_gamma 90.00
_cell_formula_units_Z 2
_cell_length_a 7.6405(4)
_cell_length_b 30.4156(18)
_cell_length_c 11.4061(6)
_cell_measurement_reflns_used 9940
_cell_measurement_temperature 200(2)
_cell_measurement_theta_max 26.22
_cell_measurement_theta_min 2.23
_cell_volume 2650.5(3)
_computing_cell_refinement 'Bruker SAINT'
_computing_data_collection 'Bruker APEX2'
_computing_data_reduction 'Bruker SAINT'
_computing_molecular_graphics 'Bruker SHELXTL'
_computing_publication_material 'Bruker SHELXTL'
_computing_structure_refinement 'SHELXL-97 (Sheldrick, 2008)'
_computing_structure_solution 'SHELXS-97 (Sheldrick, 2008)'
_diffrn_ambient_temperature 200(2)
_diffrn_measured_fraction_theta_full 0.993
_diffrn_measured_fraction_theta_max 0.993
_diffrn_measurement_device_type 'Bruker APEX-II CCD'
_diffrn_measurement_method '\f and \w scans'
_diffrn_radiation_monochromator graphite
_diffrn_radiation_source 'fine-focus sealed tube'
_diffrn_radiation_type MoK\a
_diffrn_radiation_wavelength 0.71073
_diffrn_reflns_av_R_equivalents 0.0375
_diffrn_reflns_av_sigmaI/netI 0.0209
_diffrn_reflns_limit_h_max 9
_diffrn_reflns_limit_h_min -9
_diffrn_reflns_limit_k_max 38
_diffrn_reflns_limit_k_min -38
_diffrn_reflns_limit_l_max 14
_diffrn_reflns_limit_l_min -14
_diffrn_reflns_number 47674
_diffrn_reflns_theta_full 26.65
_diffrn_reflns_theta_max 26.65
_diffrn_reflns_theta_min 1.91
_exptl_absorpt_coefficient_mu 0.160
_exptl_absorpt_correction_T_max 0.9873
_exptl_absorpt_correction_T_min 0.9416
_exptl_absorpt_correction_type multi-scan
_exptl_absorpt_process_details sadabs
_exptl_crystal_colour orange
_exptl_crystal_density_diffrn 1.262
_exptl_crystal_density_method 'not measured'
_exptl_crystal_description plate
_exptl_crystal_F_000 1060
_exptl_crystal_size_max 0.38
_exptl_crystal_size_mid 0.25
_exptl_crystal_size_min 0.08
_refine_diff_density_max 0.776
_refine_diff_density_min -0.472
_refine_diff_density_rms 0.043
_refine_ls_extinction_method none
_refine_ls_goodness_of_fit_ref 1.026
_refine_ls_hydrogen_treatment constr
_refine_ls_matrix_type full
_refine_ls_number_parameters 325
_refine_ls_number_reflns 5548
_refine_ls_number_restraints 4
_refine_ls_restrained_S_all 1.034
_refine_ls_R_factor_all 0.0579
_refine_ls_R_factor_gt 0.0438
_refine_ls_shift/su_max 0.000
_refine_ls_shift/su_mean 0.000
_refine_ls_structure_factor_coef Fsqd
_refine_ls_weighting_details 'calc w=1/[\s^2^(Fo^2^)+(0.0503P)^2^+1.2742P] where P=(Fo^2^+2Fc^2^)/3'
_refine_ls_weighting_scheme calc
_refine_ls_wR_factor_gt 0.1059
_refine_ls_wR_factor_ref 0.1152
_reflns_number_gt 4471
_reflns_number_total 5548
_reflns_threshold_expression >2sigma(I)
_cod_data_source_file ja106106d_si_016.cif
_cod_data_source_block GDS_17
_cod_database_code 4103291

loop_
_symmetry_equiv_pos_as_xyz
'x, y, z'
'-x+1/2, y+1/2, -z+1/2'
'-x, -y, -z'
'x-1/2, -y-1/2, z-1/2'

loop_
_atom_site_label
_atom_site_type_symbol
_atom_site_fract_x
_atom_site_fract_y
_atom_site_fract_z
_atom_site_U_iso_or_equiv
_atom_site_adp_type
_atom_site_occupancy
_atom_site_symmetry_multiplicity
_atom_site_calc_flag
_atom_site_refinement_flags
S1 S 0.07895(5) 0.207225(14) 0.42211(4) 0.03107(12) Uani 1 1 d .
C2 C 0.0488(2) 0.15063(5) 0.44681(14) 0.0303(4) Uani 1 1 d .
C1 C 0.5791(2) 0.23542(6) 0.26691(16) 0.0358(4) Uani 1 1 d .
C5 C -0.0275(2) 0.06300(6) 0.49385(18) 0.0406(4) Uani 1 1 d .
C11 C 0.5807(3) 0.09880(7) 0.63979(17) 0.0437(4) Uani 1 1 d .
H11 H 0.6195 0.0770 0.5863 0.052 Uiso 1 1 calc R
C3 C -0.0487(2) 0.12619(6) 0.36679(16) 0.0381(4) Uani 1 1 d .
H3 H -0.0898 0.1393 0.2960 0.046 Uiso 1 1 calc R
C12 C 0.4942(2) 0.08649(6) 0.74090(16) 0.0385(4) Uani 1 1 d U
C7 C 0.1117(2) 0.13143(6) 0.54916(16) 0.0385(4) Uani 1 1 d .
H7 H 0.1805 0.1481 0.6031 0.046 Uiso 1 1 calc R
C16 C 0.5426(3) -0.10608(7) 0.7026(2) 0.0551(6) Uani 1 1 d .
H16 H 0.5840 -0.1280 0.6505 0.066 Uiso 1 1 calc R
C17 C 0.5626(3) -0.06231(7) 0.67549(19) 0.0496(5) Uani 1 1 d .
H17 H 0.6191 -0.0540 0.6051 0.060 Uiso 1 1 calc R
C18 C 0.5003(2) -0.03026(6) 0.75094(17) 0.0420(4) Uani 1 1 d U
C9 C 0.5533(3) 0.17437(7) 0.6947(2) 0.0511(5) Uani 1 1 d .
H9 H 0.5752 0.2045 0.6792 0.061 Uiso 1 1 calc R
C20 C 0.4012(3) -0.08643(7) 0.8813(2) 0.0514(5) Uani 1 1 d .
H20 H 0.3459 -0.0950 0.9519 0.062 Uiso 1 1 calc R
C8 C -0.0707(3) 0.01555(6) 0.5207(2) 0.0500(5) Uani 1 1 d .
H8A H -0.1831 0.0077 0.4819 0.060 Uiso 1 1 calc R
H8B H -0.0852 0.0121 0.6063 0.060 Uiso 1 1 calc R
C6 C 0.0734(3) 0.08789(6) 0.57197(17) 0.0435(4) Uani 1 1 d .
H6 H 0.1165 0.0747 0.6421 0.052 Uiso 1 1 calc R
C14 C 0.4649(3) 0.16226(7) 0.7944(2) 0.0537(5) Uani 1 1 d .
H14 H 0.4248 0.1842 0.8470 0.064 Uiso 1 1 calc R
C24 C 0.0190(3) 0.05822(8) 0.9916(2) 0.0578(6) Uani 1 1 d U
C19 C 0.4201(3) -0.04236(7) 0.85488(18) 0.0463(5) Uani 1 1 d .
H19 H 0.3787 -0.0205 0.9072 0.056 Uiso 1 1 calc R
C13 C 0.4344(3) 0.11832(7) 0.81782(18) 0.0475(5) Uani 1 1 d .
H13 H 0.3729 0.1100 0.8862 0.057 Uiso 1 1 calc R
C4 C -0.0857(2) 0.08261(6) 0.39076(18) 0.0436(4) Uani 1 1 d .
H4 H -0.1520 0.0659 0.3357 0.052 Uiso 1 1 calc R
C10 C 0.6101(3) 0.14253(7) 0.61728(19) 0.0496(5) Uani 1 1 d .
H10 H 0.6698 0.1510 0.5482 0.060 Uiso 1 1 calc R
C15 C 0.4630(3) -0.11819(7) 0.8048(2) 0.0527(5) Uani 1 1 d .
H15 H 0.4501 -0.1485 0.8233 0.063 Uiso 1 1 calc R
C23 C -0.0606(3) 0.07431(9) 0.8909(2) 0.0622(6) Uani 1 1 d .
H23 H -0.1095 0.0548 0.8344 0.075 Uiso 1 1 calc R
C25 C 0.0937(3) 0.08667(9) 1.0724(2) 0.0606(6) Uani 1 1 d U
H25 H 0.1514 0.0753 1.1401 0.073 Uiso 1 1 calc R
C22 C -0.0678(3) 0.11886(9) 0.8738(2) 0.0642(6) Uani 1 1 d .
H22 H -0.1223 0.1303 0.8050 0.077 Uiso 1 1 calc R
C26 C 0.0847(3) 0.13068(9) 1.0553(2) 0.0639(6) Uani 1 1 d .
H26 H 0.1343 0.1501 1.1119 0.077 Uiso 1 1 calc R
C21 C 0.0041(3) 0.14744(8) 0.9565(2) 0.0631(6) Uani 1 1 d .
H21 H -0.0025 0.1783 0.9448 0.076 Uiso 1 1 calc R
N3 N 0.5819(2) 0.22250(5) 0.37773(14) 0.0425(4) Uani 1 1 d .
H3A H 0.4831 0.2184 0.4150 0.051 Uiso 1 1 calc R
H3B H 0.6826 0.2181 0.4142 0.051 Uiso 1 1 calc R
N4 N 0.4609(2) 0.04183(6) 0.77656(15) 0.0465(4) Uani 1 1 d U
N5 N 0.5296(2) 0.01425(6) 0.71341(14) 0.0472(4) Uani 1 1 d U
N1 N 0.7276(2) 0.24084(5) 0.21017(14) 0.0437(4) Uani 1 1 d .
H1A H 0.7256 0.2489 0.1361 0.052 Uiso 1 1 calc R
H1B H 0.8283 0.2364 0.2465 0.052 Uiso 1 1 calc R
N2 N 0.4281(2) 0.24209(6) 0.21213(15) 0.0492(4) Uani 1 1 d .
H2A H 0.4263 0.2501 0.1380 0.059 Uiso 1 1 calc R
H2B H 0.3293 0.2385 0.2498 0.059 Uiso 1 1 calc R
N6 N 0.0380(3) 0.00935(10) 1.03407(18) 0.0817(7) Uani 1 1 d U
O2 O 0.08314(16) 0.21390(4) 0.29591(11) 0.0388(3) Uani 1 1 d .
O1 O 0.24213(15) 0.21968(4) 0.48114(11) 0.0373(3) Uani 1 1 d .
O3 O -0.07181(15) 0.22920(4) 0.47417(11) 0.0387(3) Uani 1 1 d .

loop_
_atom_site_aniso_label
_atom_site_aniso_U_11
_atom_site_aniso_U_22
_atom_site_aniso_U_33
_atom_site_aniso_U_23
_atom_site_aniso_U_13
_atom_site_aniso_U_12
S1 0.0254(2) 0.0355(2) 0.0324(2) -0.00106(17) 0.00164(15) -0.00146(16)
C2 0.0238(8) 0.0345(9) 0.0327(9) -0.0007(7) 0.0052(6) 0.0000(7)
C1 0.0306(9) 0.0336(9) 0.0434(10) 0.0068(7) 0.0021(7) -0.0026(7)
C5 0.0318(9) 0.0368(10) 0.0536(11) 0.0010(8) 0.0126(8) 0.0010(8)
C11 0.0389(10) 0.0487(11) 0.0437(11) -0.0005(9) 0.0028(8) 0.0073(8)
C3 0.0349(9) 0.0421(10) 0.0371(10) -0.0003(8) -0.0023(7) -0.0029(8)
C12 0.0338(9) 0.0397(10) 0.0417(10) 0.0009(8) -0.0022(8) 0.0016(8)
C7 0.0365(10) 0.0436(10) 0.0352(9) 0.0003(8) -0.0023(7) -0.0014(8)
C16 0.0445(12) 0.0501(12) 0.0707(15) -0.0167(11) 0.0062(10) -0.0004(9)
C17 0.0422(11) 0.0539(12) 0.0531(12) -0.0065(10) 0.0097(9) -0.0077(9)
C18 0.0332(10) 0.0421(11) 0.0507(11) -0.0008(8) -0.0006(8) -0.0038(8)
C9 0.0437(11) 0.0411(11) 0.0686(14) 0.0053(10) -0.0048(10) 0.0020(9)
C20 0.0460(12) 0.0562(13) 0.0522(12) 0.0079(10) 0.0036(9) -0.0026(10)
C8 0.0419(11) 0.0403(11) 0.0682(14) 0.0046(10) 0.0165(10) -0.0015(9)
C6 0.0436(11) 0.0459(11) 0.0410(10) 0.0086(8) 0.0027(8) 0.0025(8)
C14 0.0561(13) 0.0467(12) 0.0583(13) -0.0100(10) -0.0030(11) 0.0096(10)
C24 0.0455(12) 0.0590(14) 0.0693(15) 0.0040(11) 0.0198(11) 0.0119(10)
C19 0.0428(11) 0.0473(11) 0.0490(12) -0.0061(9) 0.0034(9) 0.0032(9)
C13 0.0472(11) 0.0529(12) 0.0425(11) -0.0009(9) 0.0050(9) 0.0065(9)
C4 0.0372(10) 0.0431(11) 0.0504(11) -0.0066(9) -0.0010(8) -0.0064(8)
C10 0.0393(11) 0.0545(13) 0.0552(12) 0.0131(10) 0.0056(9) 0.0037(9)
C15 0.0449(12) 0.0398(11) 0.0732(15) 0.0016(10) -0.0034(11) -0.0027(9)
C23 0.0495(13) 0.0770(17) 0.0601(14) -0.0193(12) 0.0049(11) -0.0016(12)
C25 0.0532(13) 0.0827(18) 0.0460(12) 0.0029(11) 0.0015(10) 0.0090(12)
C22 0.0516(14) 0.091(2) 0.0496(13) 0.0058(12) 0.0012(10) 0.0096(13)
C26 0.0609(15) 0.0731(17) 0.0578(14) -0.0127(12) 0.0063(11) -0.0023(12)
C21 0.0606(15) 0.0600(14) 0.0690(16) 0.0035(12) 0.0156(12) 0.0059(12)
N3 0.0280(8) 0.0574(10) 0.0421(9) 0.0128(7) 0.0027(6) -0.0014(7)
N4 0.0421(9) 0.0510(10) 0.0466(10) -0.0043(8) 0.0065(7) 0.0030(8)
N5 0.0458(10) 0.0493(10) 0.0467(10) -0.0053(8) 0.0085(8) -0.0023(8)
N1 0.0287(8) 0.0583(10) 0.0441(9) 0.0167(8) 0.0005(6) -0.0022(7)
N2 0.0278(8) 0.0745(12) 0.0453(9) 0.0207(8) 0.0017(7) 0.0008(8)
N6 0.0483(12) 0.144(2) 0.0532(13) -0.0318(13) -0.0063(9) 0.0178(13)
O2 0.0373(7) 0.0444(7) 0.0346(7) 0.0049(5) 0.0012(5) -0.0038(5)
O1 0.0269(6) 0.0448(7) 0.0401(7) -0.0043(5) 0.0012(5) -0.0055(5)
O3 0.0294(6) 0.0434(7) 0.0434(7) -0.0067(6) 0.0002(5) 0.0050(5)

loop_
_atom_type_symbol
_atom_type_description
_atom_type_scat_dispersion_real
_atom_type_scat_dispersion_imag
_atom_type_scat_source
C C 0.0033 0.0016 'International Tables Vol C Tables 4.2.6.8 and 6.1.1.4'
H H 0.0000 0.0000 'International Tables Vol C Tables 4.2.6.8 and 6.1.1.4'
N N 0.0061 0.0033 'International Tables Vol C Tables 4.2.6.8 and 6.1.1.4'
O O 0.0106 0.0060 'International Tables Vol C Tables 4.2.6.8 and 6.1.1.4'
S S 0.1246 0.1234 'International Tables Vol C Tables 4.2.6.8 and 6.1.1.4'

loop_
_geom_angle_atom_site_label_1
_geom_angle_atom_site_label_2
_geom_angle_atom_site_label_3
_geom_angle
_geom_angle_site_symmetry_1
_geom_angle_site_symmetry_3
O2 S1 O1 113.01(7) . .
O2 S1 O3 111.40(8) . .
O1 S1 O3 111.49(7) . .
O2 S1 C2 107.43(8) . .
O1 S1 C2 107.03(8) . .
O3 S1 C2 106.04(8) . .
C7 C2 C3 120.42(16) . .
C7 C2 S1 120.14(13) . .
C3 C2 S1 119.29(13) . .
N2 C1 N1 119.90(17) . .
N2 C1 N3 120.04(16) . .
N1 C1 N3 120.04(16) . .
C4 C5 C6 118.49(17) . .
C4 C5 C8 120.89(19) . .
C6 C5 C8 120.62(18) . .
C10 C11 C12 119.82(19) . .
C10 C11 H11 120.1 . .
C12 C11 H11 120.1 . .
C4 C3 C2 119.53(17) . .
C4 C3 H3 120.2 . .
C2 C3 H3 120.2 . .
C13 C12 C11 120.08(18) . .
C13 C12 N4 114.74(17) . .
C11 C12 N4 125.18(17) . .
C6 C7 C2 119.37(17) . .
C6 C7 H7 120.3 . .
C2 C7 H7 120.3 . .
C15 C16 C17 120.2(2) . .
C15 C16 H16 119.9 . .
C17 C16 H16 119.9 . .
C16 C17 C18 120.0(2) . .
C16 C17 H17 120.0 . .
C18 C17 H17 120.0 . .
C17 C18 C19 120.04(19) . .
C17 C18 N5 114.87(18) . .
C19 C18 N5 125.08(18) . .
C14 C9 C10 120.0(2) . .
C14 C9 H9 120.0 . .
C10 C9 H9 120.0 . .
C19 C20 C15 120.0(2) . .
C19 C20 H20 120.0 . .
C15 C20 H20 120.0 . .
C5 C8 C8 112.0(2) . 3_556
C5 C8 H8A 109.2 . .
C8 C8 H8A 109.2 3_556 .
C5 C8 H8B 109.2 . .
C8 C8 H8B 109.2 3_556 .
H8A C8 H8B 107.9 . .
C7 C6 C5 121.12(17) . .
C7 C6 H6 119.4 . .
C5 C6 H6 119.4 . .
C9 C14 C13 120.2(2) . .
C9 C14 H14 119.9 . .
C13 C14 H14 119.9 . .
C23 C24 C25 120.4(2) . .
C23 C24 N6 129.1(2) . .
C25 C24 N6 110.5(2) . .
C20 C19 C18 119.41(19) . .
C20 C19 H19 120.3 . .
C18 C19 H19 120.3 . .
C14 C13 C12 119.6(2) . .
C14 C13 H13 120.2 . .
C12 C13 H13 120.2 . .
C3 C4 C5 121.05(18) . .
C3 C4 H4 119.5 . .
C5 C4 H4 119.5 . .
C11 C10 C9 120.3(2) . .
C11 C10 H10 119.8 . .
C9 C10 H10 119.8 . .
C16 C15 C20 120.3(2) . .
C16 C15 H15 119.8 . .
C20 C15 H15 119.8 . .
C22 C23 C24 119.0(2) . .
C22 C23 H23 120.5 . .
C24 C23 H23 120.5 . .
C26 C25 C24 120.2(2) . .
C26 C25 H25 119.9 . .
C24 C25 H25 119.9 . .
C23 C22 C21 120.5(2) . .
C23 C22 H22 119.8 . .
C21 C22 H22 119.8 . .
C25 C26 C21 120.4(2) . .
C25 C26 H26 119.8 . .
C21 C26 H26 119.8 . .
C26 C21 C22 119.5(2) . .
C26 C21 H21 120.2 . .
C22 C21 H21 120.2 . .
C1 N3 H3A 120.0 . .
C1 N3 H3B 120.0 . .
H3A N3 H3B 120.0 . .
N5 N4 C12 113.59(16) . .
N4 N5 C18 113.53(17) . .
C1 N1 H1A 120.0 . .
C1 N1 H1B 120.0 . .
H1A N1 H1B 120.0 . .
C1 N2 H2A 120.0 . .
C1 N2 H2B 120.0 . .
H2A N2 H2B 120.0 . .
N6 N6 C24 102.8(3) 3_557 .

loop_
_geom_bond_atom_site_label_1
_geom_bond_atom_site_label_2
_geom_bond_distance
_geom_bond_site_symmetry_2
S1 O2 1.4545(13) .
S1 O1 1.4594(12) .
S1 O3 1.4641(12) .
S1 C2 1.7600(17) .
C2 C7 1.386(2) .
C2 C3 1.387(2) .
C1 N2 1.321(2) .
C1 N1 1.323(2) .
C1 N3 1.324(2) .
C5 C4 1.387(3) .
C5 C6 1.394(3) .
C5 C8 1.513(3) .
C11 C10 1.374(3) .
C11 C12 1.388(3) .
C11 H11 0.9500 .
C3 C4 1.383(3) .
C3 H3 0.9500 .
C12 C13 1.388(3) .
C12 N4 1.441(3) .
C7 C6 1.382(3) .
C7 H7 0.9500 .
C16 C15 1.372(3) .
C16 C17 1.376(3) .
C16 H16 0.9500 .
C17 C18 1.389(3) .
C17 H17 0.9500 .
C18 C19 1.391(3) .
C18 N5 1.438(3) .
C9 C14 1.380(3) .
C9 C10 1.384(3) .
C9 H9 0.9500 .
C20 C19 1.382(3) .
C20 C15 1.389(3) .
C20 H20 0.9500 .
C8 C8 1.516(4) 3_556
C8 H8A 0.9900 .
C8 H8B 0.9900 .
C6 H6 0.9500 .
C14 C13 1.383(3) .
C14 H14 0.9500 .
C24 C23 1.381(3) .
C24 C25 1.382(3) .
C24 N6 1.570(4) .
C19 H19 0.9500 .
C13 H13 0.9500 .
C4 H4 0.9500 .
C10 H10 0.9500 .
C15 H15 0.9500 .
C23 C22 1.370(4) .
C23 H23 0.9500 .
C25 C26 1.354(3) .
C25 H25 0.9500 .
C22 C21 1.390(4) .
C22 H22 0.9500 .
C26 C21 1.376(3) .
C26 H26 0.9500 .
C21 H21 0.9500 .
N3 H3A 0.8800 .
N3 H3B 0.8800 .
N4 N5 1.228(2) .
N1 H1A 0.8800 .
N1 H1B 0.8800 .
N2 H2A 0.8800 .
N2 H2B 0.8800 .
N6 N6 1.120(4) 3_557

loop_
_geom_hbond_atom_site_label_D
_geom_hbond_atom_site_label_H
_geom_hbond_atom_site_label_A
_geom_hbond_distance_DH
_geom_hbond_distance_HA
_geom_hbond_distance_DA
_geom_hbond_angle_DHA
_geom_hbond_site_symmetry_A
N3 H3A O1 0.88 2.00 2.8663(19) 168.3 .
N3 H3B O3 0.88 2.02 2.8597(19) 159.7 1_655
N1 H1A O1 0.88 2.01 2.8786(19) 166.9 4_665
N1 H1B O2 0.88 2.13 2.990(2) 164.5 1_655
N2 H2A O3 0.88 1.97 2.851(2) 177.2 4_665
N2 H2B O2 0.88 2.10 2.942(2) 160.8 .

loop_
_geom_torsion_atom_site_label_1
_geom_torsion_atom_site_label_2
_geom_torsion_atom_site_label_3
_geom_torsion_atom_site_label_4
_geom_torsion
_geom_torsion_site_symmetry_4
O2 S1 C2 C7 152.28(14) .
O1 S1 C2 C7 30.63(16) .
O3 S1 C2 C7 -88.49(15) .
O2 S1 C2 C3 -32.13(16) .
O1 S1 C2 C3 -153.77(13) .
O3 S1 C2 C3 87.10(15) .
C7 C2 C3 C4 1.2(3) .
S1 C2 C3 C4 -174.41(14) .
C10 C11 C12 C13 1.3(3) .
C10 C11 C12 N4 -177.66(18) .
C3 C2 C7 C6 -1.3(3) .
S1 C2 C7 C6 174.25(14) .
C15 C16 C17 C18 -0.8(3) .
C16 C17 C18 C19 1.0(3) .
C16 C17 C18 N5 179.72(18) .
C4 C5 C8 C8 92.5(3) 3_556
C6 C5 C8 C8 -86.9(3) 3_556
C2 C7 C6 C5 -0.1(3) .
C4 C5 C6 C7 1.5(3) .
C8 C5 C6 C7 -179.09(17) .
C10 C9 C14 C13 0.7(3) .
C15 C20 C19 C18 0.4(3) .
C17 C18 C19 C20 -0.9(3) .
N5 C18 C19 C20 -179.39(18) .
C9 C14 C13 C12 0.4(3) .
C11 C12 C13 C14 -1.4(3) .
N4 C12 C13 C14 177.69(18) .
C2 C3 C4 C5 0.3(3) .
C6 C5 C4 C3 -1.6(3) .
C8 C5 C4 C3 178.97(17) .
C12 C11 C10 C9 -0.2(3) .
C14 C9 C10 C11 -0.8(3) .
C17 C16 C15 C20 0.3(3) .
C19 C20 C15 C16 -0.2(3) .
C25 C24 C23 C22 -1.5(3) .
N6 C24 C23 C22 177.4(2) .
C23 C24 C25 C26 2.0(4) .
N6 C24 C25 C26 -177.0(2) .
C24 C23 C22 C21 0.1(4) .
C24 C25 C26 C21 -1.2(4) .
C25 C26 C21 C22 -0.2(4) .
C23 C22 C21 C26 0.8(4) .
C13 C12 N4 N5 -173.28(18) .
C11 C12 N4 N5 5.7(3) .
C12 N4 N5 C18 178.41(15) .
C17 C18 N5 N4 174.41(18) .
C19 C18 N5 N4 -7.0(3) .
C23 C24 N6 N6 -4.2(4) 3_557
C25 C24 N6 N6 174.8(3) 3_557
